data_7117999
loop_
_publ_author_name
'Schickedanz, Kai'
'Trageser, Timo'
'Bolte, Michael'
'Lerner, Hans-Wolfram'
'Wagner, Matthias'

_publ_section_title
;
 A boron-doped helicene as a highly soluble, benchtop-stable green emitter
;
_journal_coden_ASTM CHCOFS
_journal_issue 87
_journal_name_full
;
 Chemical Communications (Cambridge, United Kingdom)
;
_journal_page_first 15808
_journal_page_last 15810
_journal_paper_doi 10.1039/c5cc07208e
_journal_volume 51
_journal_year 2015
_chemical_formula_moiety 'C26 H15 B F2 I2'
_chemical_formula_sum 'C26 H15 B F2 I2'
_chemical_formula_weight 629.99
_space_group_crystal_system monoclinic
_space_group_IT_number 15
_space_group_name_Hall '-C 2yc'
_space_group_name_H-M_alt 'C 1 2/c 1'
_symmetry_space_group_name_Hall '-C 2yc'
_symmetry_space_group_name_H-M 'C 1 2/c 1'
_atom_sites_solution_hydrogens geom
_audit_creation_method SHELXL-2014/6
_cell_angle_alpha 90
_cell_angle_beta 126.854(8)
_cell_angle_gamma 90
_cell_formula_units_Z 4
_cell_length_a 20.082(3)
_cell_length_b 9.3614(8)
_cell_length_c 14.7770(18)
_cell_measurement_reflns_used 5525
_cell_measurement_temperature 173(2)
_cell_measurement_theta_max 25.94
_cell_measurement_theta_min 3.44
_cell_volume 2222.9(5)
_computing_cell_refinement 'X-Area (Stoe & Cie, 2001)'
_computing_data_collection 'X-Area (Stoe & Cie, 2001)'
_computing_data_reduction 'X-Area (Stoe & Cie, 2001)'
_computing_molecular_graphics 'XP in SHELXTL-Plus (Sheldrick, 2008)'
_computing_publication_material SHELXL
_computing_structure_refinement 'SHELXL-2014/6 (Sheldrick, 2014)'
_computing_structure_solution 'SHELXS (Sheldrick, 2008)'
_diffrn_ambient_temperature 173(2)
_diffrn_measured_fraction_theta_full 0.998
_diffrn_measured_fraction_theta_max 0.988
_diffrn_measurement_device_type 'STOE IPDS II two-circle-diffractometer'
_diffrn_measurement_method \w
_diffrn_radiation_type MoK\a
_diffrn_radiation_wavelength 0.71073
_diffrn_reflns_av_R_equivalents 0.055
_diffrn_reflns_av_unetI/netI 0.0430
_diffrn_reflns_Laue_measured_fraction_full 0.998
_diffrn_reflns_Laue_measured_fraction_max 0.988
_diffrn_reflns_limit_h_max 24
_diffrn_reflns_limit_h_min -24
_diffrn_reflns_limit_k_max 11
_diffrn_reflns_limit_k_min -11
_diffrn_reflns_limit_l_max 18
_diffrn_reflns_limit_l_min -18
_diffrn_reflns_number 15809
_diffrn_reflns_point_group_measured_fraction_full 0.998
_diffrn_reflns_point_group_measured_fraction_max 0.988
_diffrn_reflns_theta_full 25.000
_diffrn_reflns_theta_max 25.807
_diffrn_reflns_theta_min 3.446
_diffrn_source 'Genix 3D I\mS microfocus X-ray source'
_exptl_absorpt_coefficient_mu 2.857
_exptl_absorpt_correction_T_max 1.000
_exptl_absorpt_correction_T_min 0.460
_exptl_absorpt_correction_type multi-scan
_exptl_absorpt_process_details 'X-Area (Stoe & Cie, 2001)'
_exptl_crystal_colour yellow
_exptl_crystal_density_diffrn 1.882
_exptl_crystal_description plate
_exptl_crystal_F_000 1200
_exptl_crystal_size_max 0.280
_exptl_crystal_size_mid 0.160
_exptl_crystal_size_min 0.040
_refine_diff_density_max 1.055
_refine_diff_density_min -1.584
_refine_diff_density_rms 0.155
_refine_ls_extinction_coef .
_refine_ls_extinction_method none
_refine_ls_goodness_of_fit_ref 1.005
_refine_ls_hydrogen_treatment constr
_refine_ls_matrix_type full
_refine_ls_number_parameters 143
_refine_ls_number_reflns 9924
_refine_ls_number_restraints 0
_refine_ls_restrained_S_all 1.005
_refine_ls_R_factor_all 0.0735
_refine_ls_R_factor_gt 0.0594
_refine_ls_shift/su_max 0.000
_refine_ls_shift/su_mean 0.000
_refine_ls_structure_factor_coef Fsqd
_refine_ls_weighting_details 'w=1/[\s^2^(Fo^2^)+(0.1077P)^2^] where P=(Fo^2^+2Fc^2^)/3'
_refine_ls_weighting_scheme calc
_refine_ls_wR_factor_gt 0.1488
_refine_ls_wR_factor_ref 0.1555
_reflns_Friedel_coverage 0.000
_reflns_Friedel_fraction_full .
_reflns_Friedel_fraction_max .
_reflns_number_gt 7834
_reflns_number_total 9924
_reflns_threshold_expression 'I > 2\s(I)'
_cod_duplicate_entry 7117995
_cod_data_source_file c5cc07208e2-3.cif
_cod_data_source_block wa2145_a
_cod_depositor_comments
;
The following automatic conversions were performed:

'_space_group_crystal_system' value 'monoclinic ' changed to
'monoclinic' according to the built-in table from CIF Core dictionary
named 'cif_core.dic' version 2.4.1 from 2010-06-29.

Automatic conversion script
Id: cif_fix_values 4093 2015-10-18 17:28:56Z antanas 
;
_cod_database_code 7117999
_shelx_space_group_comment
; 
The symmetry employed for this shelxl refinement is uniquely defined 
by the following loop, which should always be used as a source of 
symmetry information in preference to the above space-group names. 
They are only intended as comments. 
;
_shelx_estimated_absorpt_t_min 0.502
_shelx_estimated_absorpt_t_max 0.894
_shelxl_version_number 2014/6

loop_
_space_group_symop_operation_xyz
'x, y, z'
'-x, y, -z+1/2'
'x+1/2, y+1/2, z'
'-x+1/2, y+1/2, -z+1/2'
'-x, -y, -z'
'x, -y, z-1/2'
'-x+1/2, -y+1/2, -z'
'x+1/2, -y+1/2, z-1/2'

loop_
_atom_site_label
_atom_site_type_symbol
_atom_site_fract_x
_atom_site_fract_y
_atom_site_fract_z
_atom_site_U_iso_or_equiv
_atom_site_adp_type
_atom_site_occupancy
_atom_site_site_symmetry_order
_atom_site_calc_flag
_atom_site_refinement_flags_posn
_atom_site_refinement_flags_adp
_atom_site_refinement_flags_occupancy
_atom_site_disorder_assembly
_atom_site_disorder_group
I1 I 0.34640(4) 0.45432(7) 0.48575(5) 0.0408(3) Uani 1 1 d . . . . .
F1 F 0.5736(3) 0.3497(6) 0.6722(5) 0.0409(12) Uani 1 1 d . . . . .
B1 B 0.5000 0.5331(13) 0.7500 0.027(3) Uani 1 2 d S T P . .
C1 C 0.5000 0.3641(11) 0.7500 0.025(2) Uani 1 2 d S T P . .
C2 C 0.5376(5) 0.2814(9) 0.7132(7) 0.0282(17) Uani 1 1 d . . . . .
C3 C 0.5387(5) 0.1319(9) 0.7124(7) 0.0333(18) Uani 1 1 d . . . . .
H3 H 0.5656 0.0818 0.6865 0.040 Uiso 1 1 calc R U . . .
C4 C 0.5000 0.0593(12) 0.7500 0.034(3) Uani 1 2 d S T P . .
H4 H 0.5000 -0.0422 0.7500 0.041 Uiso 1 2 calc R U P . .
C11 C 0.4309(5) 0.6218(8) 0.7438(7) 0.0251(16) Uani 1 1 d . . . . .
C12 C 0.3416(5) 0.6090(8) 0.6691(7) 0.0261(16) Uani 1 1 d . . . . .
C13 C 0.2933(5) 0.5308(9) 0.5641(8) 0.0340(19) Uani 1 1 d . . . . .
C14 C 0.2095(6) 0.5127(11) 0.5024(9) 0.043(2) Uani 1 1 d . . . . .
H14 H 0.1808 0.4573 0.4351 0.052 Uiso 1 1 calc R U . . .
C15 C 0.1655(6) 0.5757(11) 0.5383(9) 0.045(2) Uani 1 1 d . . . . .
H15 H 0.1075 0.5587 0.4973 0.054 Uiso 1 1 calc R U . . .
C16 C 0.2053(6) 0.6604(10) 0.6307(9) 0.042(2) Uani 1 1 d . . . . .
H16 H 0.1743 0.7072 0.6514 0.051 Uiso 1 1 calc R U . . .
C17 C 0.2932(5) 0.6808(9) 0.6976(8) 0.0305(18) Uani 1 1 d . . . . .
C18 C 0.3329(6) 0.7717(9) 0.7930(9) 0.037(2) Uani 1 1 d . . . . .
H18 H 0.3006 0.8213 0.8103 0.045 Uiso 1 1 calc R U . . .
C19 C 0.4171(6) 0.7887(9) 0.8603(8) 0.037(2) Uani 1 1 d . . . . .
H19 H 0.4432 0.8502 0.9241 0.044 Uiso 1 1 calc R U . . .
C20 C 0.4651(5) 0.7155(9) 0.8352(7) 0.0302(17) Uani 1 1 d . . . . .
H20 H 0.5236 0.7303 0.8825 0.036 Uiso 1 1 calc R U . . .

loop_
_atom_site_aniso_label
_atom_site_aniso_U_11
_atom_site_aniso_U_22
_atom_site_aniso_U_33
_atom_site_aniso_U_23
_atom_site_aniso_U_13
_atom_site_aniso_U_12
I1 0.0445(4) 0.0441(4) 0.0284(3) -0.0033(3) 0.0189(3) 0.0107(3)
F1 0.052(3) 0.033(3) 0.061(4) -0.003(3) 0.046(3) 0.000(2)
B1 0.030(6) 0.025(6) 0.028(6) 0.000 0.019(5) 0.000
C1 0.019(5) 0.021(5) 0.033(6) 0.000 0.015(4) 0.000
C2 0.028(4) 0.026(4) 0.031(4) 0.002(3) 0.018(4) 0.002(3)
C3 0.032(4) 0.029(4) 0.031(4) -0.005(4) 0.015(4) 0.000(3)
C4 0.036(6) 0.017(5) 0.038(6) 0.000 0.016(5) 0.000
C11 0.029(4) 0.021(4) 0.033(4) -0.001(3) 0.022(3) -0.002(3)
C12 0.029(4) 0.017(3) 0.037(4) 0.006(3) 0.022(3) 0.003(3)
C13 0.028(4) 0.032(4) 0.040(5) 0.000(4) 0.020(4) -0.003(3)
C14 0.032(4) 0.042(5) 0.038(5) 0.004(4) 0.012(4) 0.005(4)
C15 0.029(4) 0.041(5) 0.056(6) 0.015(5) 0.020(4) 0.007(4)
C16 0.039(5) 0.037(5) 0.066(7) 0.021(5) 0.040(5) 0.017(4)
C17 0.033(4) 0.027(4) 0.040(5) 0.010(4) 0.027(4) 0.007(3)
C18 0.052(5) 0.027(4) 0.058(6) 0.003(4) 0.046(5) 0.005(4)
C19 0.055(5) 0.025(4) 0.044(5) -0.008(4) 0.037(5) -0.002(4)
C20 0.032(4) 0.028(4) 0.038(5) -0.005(3) 0.024(4) -0.006(3)

loop_
_atom_type_symbol
_atom_type_description
_atom_type_scat_dispersion_real
_atom_type_scat_dispersion_imag
_atom_type_scat_source
C C 0.0033 0.0016 'International Tables Vol C Tables 4.2.6.8 and 6.1.1.4'
H H 0.0000 0.0000 'International Tables Vol C Tables 4.2.6.8 and 6.1.1.4'
B B 0.0013 0.0007 'International Tables Vol C Tables 4.2.6.8 and 6.1.1.4'
F F 0.0171 0.0103 'International Tables Vol C Tables 4.2.6.8 and 6.1.1.4'
I I -0.4742 1.8119 'International Tables Vol C Tables 4.2.6.8 and 6.1.1.4'

loop_
_geom_angle_atom_site_label_1
_geom_angle_atom_site_label_2
_geom_angle_atom_site_label_3
_geom_angle
_geom_angle_site_symmetry_1
_geom_angle_site_symmetry_3
C11 B1 C11 116.2(9) 2_656 .
C11 B1 C1 121.9(5) 2_656 .
C11 B1 C1 121.9(5) . .
C2 C1 C2 112.8(10) 2_656 .
C2 C1 B1 123.6(5) 2_656 .
C2 C1 B1 123.6(5) . .
F1 C2 C1 118.1(7) . .
F1 C2 C3 116.9(7) . .
C1 C2 C3 124.9(8) . .
C4 C3 C2 118.2(8) . .
C4 C3 H3 120.9 . .
C2 C3 H3 120.9 . .
C3 C4 C3 120.9(11) . 2_656
C3 C4 H4 119.6 . .
C3 C4 H4 119.6 2_656 .
C20 C11 C12 117.2(7) . .
C20 C11 B1 111.7(6) . .
C12 C11 B1 130.6(7) . .
C17 C12 C11 119.1(7) . .
C17 C12 C13 114.6(7) . .
C11 C12 C13 126.3(7) . .
C14 C13 C12 123.2(9) . .
C14 C13 I1 114.7(7) . .
C12 C13 I1 121.7(5) . .
C13 C14 C15 120.0(10) . .
C13 C14 H14 120.0 . .
C15 C14 H14 120.0 . .
C16 C15 C14 120.2(9) . .
C16 C15 H15 119.9 . .
C14 C15 H15 119.9 . .
C15 C16 C17 121.0(8) . .
C15 C16 H16 119.5 . .
C17 C16 H16 119.5 . .
C18 C17 C16 119.7(8) . .
C18 C17 C12 119.8(7) . .
C16 C17 C12 120.5(8) . .
C19 C18 C17 120.6(8) . .
C19 C18 H18 119.7 . .
C17 C18 H18 119.7 . .
C18 C19 C20 119.9(8) . .
C18 C19 H19 120.0 . .
C20 C19 H19 120.0 . .
C11 C20 C19 123.0(8) . .
C11 C20 H20 118.5 . .
C19 C20 H20 118.5 . .

loop_
_geom_bond_atom_site_label_1
_geom_bond_atom_site_label_2
_geom_bond_distance
_geom_bond_site_symmetry_2
I1 C13 2.115(9) .
F1 C2 1.351(10) .
B1 C11 1.572(10) 2_656
B1 C11 1.572(10) .
B1 C1 1.582(15) .
C1 C2 1.398(10) 2_656
C1 C2 1.398(10) .
C2 C3 1.401(12) .
C3 C4 1.376(11) .
C3 H3 0.9500 .
C4 C3 1.376(11) 2_656
C4 H4 0.9500 .
C11 C20 1.398(11) .
C11 C12 1.441(11) .
C12 C17 1.437(11) .
C12 C13 1.442(12) .
C13 C14 1.360(13) .
C14 C15 1.404(15) .
C14 H14 0.9500 .
C15 C16 1.351(15) .
C15 H15 0.9500 .
C16 C17 1.427(13) .
C16 H16 0.9500 .
C17 C18 1.413(13) .
C18 C19 1.362(14) .
C18 H18 0.9500 .
C19 C20 1.402(12) .
C19 H19 0.9500 .
C20 H20 0.9500 .

loop_
_geom_torsion_atom_site_label_1
_geom_torsion_atom_site_label_2
_geom_torsion_atom_site_label_3
_geom_torsion_atom_site_label_4
_geom_torsion
_geom_torsion_site_symmetry_1
_geom_torsion_site_symmetry_2
_geom_torsion_site_symmetry_3
_geom_torsion_site_symmetry_4
C11 B1 C1 C2 154.9(5) 2_656 . . 2_656
C11 B1 C1 C2 -25.1(5) . . . 2_656
C11 B1 C1 C2 -25.1(5) 2_656 . . .
C11 B1 C1 C2 154.9(5) . . . .
C2 C1 C2 F1 177.9(8) 2_656 . . .
B1 C1 C2 F1 -2.1(8) . . . .
C2 C1 C2 C3 -0.1(6) 2_656 . . .
B1 C1 C2 C3 179.9(6) . . . .
F1 C2 C3 C4 -177.8(6) . . . .
C1 C2 C3 C4 0.3(11) . . . .
C2 C3 C4 C3 -0.1(5) . . . 2_656
C11 B1 C11 C20 -56.8(5) 2_656 . . .
C1 B1 C11 C20 123.2(5) . . . .
C11 B1 C11 C12 131.4(9) 2_656 . . .
C1 B1 C11 C12 -48.6(9) . . . .
C20 C11 C12 C17 -6.1(11) . . . .
B1 C11 C12 C17 165.4(8) . . . .
C20 C11 C12 C13 173.1(8) . . . .
B1 C11 C12 C13 -15.5(13) . . . .
C17 C12 C13 C14 -6.8(12) . . . .
C11 C12 C13 C14 174.0(9) . . . .
C17 C12 C13 I1 166.5(6) . . . .
C11 C12 C13 I1 -12.7(11) . . . .
C12 C13 C14 C15 2.2(15) . . . .
I1 C13 C14 C15 -171.5(8) . . . .
C13 C14 C15 C16 3.4(15) . . . .
C14 C15 C16 C17 -3.9(14) . . . .
C15 C16 C17 C18 179.1(9) . . . .
C15 C16 C17 C12 -1.1(13) . . . .
C11 C12 C17 C18 5.1(11) . . . .
C13 C12 C17 C18 -174.1(8) . . . .
C11 C12 C17 C16 -174.6(7) . . . .
C13 C12 C17 C16 6.1(11) . . . .
C16 C17 C18 C19 177.7(8) . . . .
C12 C17 C18 C19 -2.0(13) . . . .
C17 C18 C19 C20 -0.1(14) . . . .
C12 C11 C20 C19 4.2(13) . . . .
B1 C11 C20 C19 -168.8(8) . . . .
C18 C19 C20 C11 -1.1(14) . . . .
